data_7117692
loop_
_publ_author_name
'C. Hering-Junghans'
'A. Schulz'
'A. Villinger'

_publ_section_title
;
 A neutral low-coordinate heterocyclic bismuth-in species
;
_journal_name_full Chem.Commun.
_journal_page_first 13834
_journal_paper_doi 10.1039/C5cc04516A
_journal_volume 51
_journal_year 2015
_chemical_formula_moiety 'C94 H86 N2 Sn2'
_chemical_formula_sum 'C94 H86 N2 Sn2'
_chemical_formula_weight 1481.02
_chemical_name_systematic
;
 ?
;
_space_group_crystal_system triclinic
_space_group_IT_number 2
_space_group_name_Hall '-P 1'
_space_group_name_H-M_alt 'P -1'
_symmetry_space_group_name_Hall '-P 1'
_symmetry_space_group_name_H-M 'P -1'
_atom_sites_solution_hydrogens geom
_audit_creation_method SHELXL-2013
_audit_update_record
;
2015-05-31 deposited with the CCDC.
2015-07-23 downloaded from the CCDC.
;
_cell_angle_alpha 101.757(3)
_cell_angle_beta 90.344(2)
_cell_angle_gamma 99.280(3)
_cell_formula_units_Z 1
_cell_length_a 10.3114(6)
_cell_length_b 12.6833(6)
_cell_length_c 14.8438(6)
_cell_measurement_reflns_used 9902
_cell_measurement_temperature 173(2)
_cell_measurement_theta_max 27.01
_cell_measurement_theta_min 2.49
_cell_volume 1874.19(16)
_computing_cell_refinement 'Bruker Apex V7.51A'
_computing_data_collection 'Bruker Apex V7.51A'
_computing_data_reduction 'Bruker SAINT'
_computing_molecular_graphics 'ORTEP-3v2.01 (Farrugia, 1997)'
_computing_publication_material SHELXL-2013
_computing_structure_refinement 'SHELXL-2013 (Sheldrick, 2013)'
_computing_structure_solution 'SHELXS-2013 (Sheldrick, 2013)'
_diffrn_ambient_temperature 173(2)
_diffrn_measured_fraction_theta_full 0.995
_diffrn_measured_fraction_theta_max 0.987
_diffrn_measurement_device_type 'Bruker Apex Kappa II-CCD-diffractometer'
_diffrn_measurement_method 'phi and omega scans'
_diffrn_radiation_monochromator graphite
_diffrn_radiation_source 'sealed tube'
_diffrn_radiation_type MoK\a
_diffrn_radiation_wavelength 0.71073
_diffrn_reflns_av_R_equivalents 0.0372
_diffrn_reflns_av_unetI/netI 0.0510
_diffrn_reflns_laue_measured_fraction_full 0.995
_diffrn_reflns_laue_measured_fraction_max 0.987
_diffrn_reflns_limit_h_max 14
_diffrn_reflns_limit_h_min -14
_diffrn_reflns_limit_k_max 18
_diffrn_reflns_limit_k_min -18
_diffrn_reflns_limit_l_max 21
_diffrn_reflns_limit_l_min -21
_diffrn_reflns_number 38164
_diffrn_reflns_point_group_measured_fraction_full 0.995
_diffrn_reflns_point_group_measured_fraction_max 0.987
_diffrn_reflns_theta_full 25.242
_diffrn_reflns_theta_max 31.000
_diffrn_reflns_theta_min 2.627
_exptl_absorpt_coefficient_mu 0.715
_exptl_absorpt_correction_T_max 0.7468
_exptl_absorpt_correction_T_min 0.6651
_exptl_absorpt_correction_type multi-scan
_exptl_absorpt_process_details '(SADABS; Sheldrick, 2004)'
_exptl_crystal_colour red
_exptl_crystal_density_diffrn 1.312
_exptl_crystal_description block
_exptl_crystal_F_000 764
_exptl_crystal_size_max 0.140
_exptl_crystal_size_mid 0.130
_exptl_crystal_size_min 0.110
_refine_diff_density_max 1.450
_refine_diff_density_min -0.889
_refine_diff_density_rms 0.083
_refine_ls_extinction_coef .
_refine_ls_extinction_method none
_refine_ls_goodness_of_fit_ref 1.030
_refine_ls_hydrogen_treatment constr
_refine_ls_matrix_type full
_refine_ls_number_parameters 457
_refine_ls_number_reflns 11805
_refine_ls_number_restraints 13
_refine_ls_restrained_S_all 1.030
_refine_ls_R_factor_all 0.0623
_refine_ls_R_factor_gt 0.0418
_refine_ls_shift/su_max 0.001
_refine_ls_shift/su_mean 0.000
_refine_ls_structure_factor_coef Fsqd
_refine_ls_weighting_details 'w=1/[\s^2^(Fo^2^)+(0.0546P)^2^+0.4780P] where P=(Fo^2^+2Fc^2^)/3'
_refine_ls_weighting_scheme calc
_refine_ls_wR_factor_gt 0.0974
_refine_ls_wR_factor_ref 0.1079
_reflns_Friedel_coverage 0.000
_reflns_friedel_fraction_full .
_reflns_friedel_fraction_max .
_reflns_number_gt 9160
_reflns_number_total 11805
_reflns_threshold_expression 'I > 2\s(I)'
_cod_data_source_file c5cc04516a2.cif
_cod_data_source_block ch016_1iPr_[Sn(NiPrAr)]2
_cod_database_code 7117692
_shelx_space_group_comment
;
The symmetry employed for this shelxl refinement is uniquely defined
by the following loop, which should always be used as a source of
symmetry information in preference to the above space-group names.
They are only intended as comments.
;
_shelx_estimated_absorpt_t_min 0.907
_shelx_estimated_absorpt_t_max 0.926
_shelxl_version_number 2013-4

loop_
_space_group_symop_operation_xyz
'x, y, z'
'-x, -y, -z'

loop_
_atom_site_label
_atom_site_type_symbol
_atom_site_fract_x
_atom_site_fract_y
_atom_site_fract_z
_atom_site_U_iso_or_equiv
_atom_site_adp_type
_atom_site_occupancy
_atom_site_site_symmetry_order
_atom_site_calc_flag
_atom_site_refinement_flags_posn
_atom_site_refinement_flags_adp
_atom_site_refinement_flags_occupancy
_atom_site_disorder_assembly
_atom_site_disorder_group
Sn1 Sn 0.35425(2) 0.45082(2) 0.52661(2) 0.03003(6) Uani 1 1 d . . . . .
N1 N 0.54927(18) 0.43145(15) 0.54052(13) 0.0280(4) Uani 1 1 d . . . . .
C1 C 0.6046(2) 0.35594(17) 0.57889(15) 0.0263(4) Uani 1 1 d . . . . .
C2 C 0.6205(2) 0.25422(18) 0.52487(15) 0.0268(4) Uani 1 1 d . . . . .
C3 C 0.6814(2) 0.18226(18) 0.56340(15) 0.0276(4) Uani 1 1 d . . . . .
H3 H 0.6926 0.1143 0.5261 0.033 Uiso 1 1 calc R U . . .
C4 C 0.7262(2) 0.20754(18) 0.65512(16) 0.0292(5) Uani 1 1 d . . . . .
C5 C 0.7048(2) 0.30552(18) 0.70902(16) 0.0291(5) Uani 1 1 d . . . . .
H5 H 0.7321 0.3226 0.7723 0.035 Uiso 1 1 calc R U . . .
C6 C 0.6446(2) 0.37986(18) 0.67330(15) 0.0275(4) Uani 1 1 d . . . . .
C7 C 0.5625(2) 0.22324(18) 0.42673(15) 0.0288(5) Uani 1 1 d . . . . .
H7 H 0.5859 0.2893 0.3993 0.035 Uiso 1 1 calc R U . . .
C8 C 0.4128(2) 0.19905(19) 0.42611(16) 0.0317(5) Uani 1 1 d . . . . .
C9 C 0.3462(2) 0.1581(2) 0.49548(18) 0.0373(5) Uani 1 1 d . . . . .
H9 H 0.3946 0.1451 0.5456 0.045 Uiso 1 1 calc R U . . .
C10 C 0.2103(3) 0.1358(2) 0.4930(2) 0.0482(7) Uani 1 1 d . . . . .
H10 H 0.1665 0.1079 0.5414 0.058 Uiso 1 1 calc R U . . .
C11 C 0.1380(3) 0.1537(2) 0.4211(3) 0.0540(8) Uani 1 1 d . . . . .
H11 H 0.0446 0.1390 0.4199 0.065 Uiso 1 1 calc R U . . .
C12 C 0.2026(3) 0.1932(3) 0.3508(2) 0.0553(8) Uani 1 1 d . . . . .
H12 H 0.1533 0.2046 0.3004 0.066 Uiso 1 1 calc R U . . .
C13 C 0.3385(3) 0.2164(2) 0.35300(19) 0.0419(6) Uani 1 1 d . . . . .
H13 H 0.3817 0.2444 0.3044 0.050 Uiso 1 1 calc R U . . .
C14 C 0.6201(2) 0.1324(2) 0.36611(16) 0.0329(5) Uani 1 1 d . . . . .
C15 C 0.5568(3) 0.0242(2) 0.3452(2) 0.0429(6) Uani 1 1 d . . . . .
H15 H 0.4736 0.0051 0.3699 0.051 Uiso 1 1 calc R U . . .
C16 C 0.6129(4) -0.0559(2) 0.2890(2) 0.0552(8) Uani 1 1 d . . . . .
H16 H 0.5673 -0.1289 0.2750 0.066 Uiso 1 1 calc R U . . .
C17 C 0.7334(4) -0.0311(3) 0.2533(2) 0.0611(9) Uani 1 1 d . . . . .
H17 H 0.7720 -0.0867 0.2154 0.073 Uiso 1 1 calc R U . . .
C18 C 0.7981(3) 0.0754(3) 0.2730(2) 0.0675(10) Uani 1 1 d . . . . .
H18 H 0.8818 0.0934 0.2485 0.081 Uiso 1 1 calc R U . . .
C19 C 0.7419(3) 0.1563(3) 0.3283(2) 0.0504(7) Uani 1 1 d . . . . .
H19 H 0.7872 0.2295 0.3406 0.060 Uiso 1 1 calc R U . . .
C20A C 0.7972(11) 0.126(2) 0.6937(8) 0.036(3) Uani 0.59(3) 1 d D . P A 1
H20A H 0.7762 0.0524 0.6513 0.044 Uiso 0.59(3) 1 calc R U P A 1
C21A C 0.9440(10) 0.1671(14) 0.6924(14) 0.074(4) Uani 0.59(3) 1 d D . P A 1
H21A H 0.9647 0.1875 0.6333 0.112 Uiso 0.59(3) 1 calc R U P A 1
H21B H 0.9930 0.1094 0.7007 0.112 Uiso 0.59(3) 1 calc R U P A 1
H21C H 0.9689 0.2309 0.7425 0.112 Uiso 0.59(3) 1 calc R U P A 1
C22A C 0.7551(12) 0.1145(9) 0.7893(6) 0.052(2) Uani 0.59(3) 1 d D . P A 1
H22A H 0.7993 0.0600 0.8096 0.078 Uiso 0.59(3) 1 calc R U P A 1
H22B H 0.6597 0.0913 0.7882 0.078 Uiso 0.59(3) 1 calc R U P A 1
H22C H 0.7792 0.1851 0.8321 0.078 Uiso 0.59(3) 1 calc R U P A 1
C20B C 0.807(2) 0.136(3) 0.6885(11) 0.035(5) Uani 0.41(3) 1 d D . P A 2
H20B H 0.7599 0.0597 0.6643 0.042 Uiso 0.41(3) 1 calc R U P A 2
C21B C 0.9418(14) 0.1389(13) 0.6472(16) 0.062(5) Uani 0.41(3) 1 d D . P A 2
H21D H 0.9315 0.1207 0.5798 0.093 Uiso 0.41(3) 1 calc R U P A 2
H21E H 0.9876 0.0858 0.6682 0.093 Uiso 0.41(3) 1 calc R U P A 2
H21F H 0.9931 0.2123 0.6668 0.093 Uiso 0.41(3) 1 calc R U P A 2
C22B C 0.817(3) 0.1467(16) 0.7923(8) 0.068(5) Uani 0.41(3) 1 d D . P A 2
H22D H 0.8614 0.0893 0.8069 0.102 Uiso 0.41(3) 1 calc R U P A 2
H22E H 0.7283 0.1397 0.8165 0.102 Uiso 0.41(3) 1 calc R U P A 2
H22F H 0.8671 0.2184 0.8206 0.102 Uiso 0.41(3) 1 calc R U P A 2
C23 C 0.6138(2) 0.48453(18) 0.73345(16) 0.0303(5) Uani 1 1 d . . . . .
H23 H 0.6386 0.5438 0.6984 0.036 Uiso 1 1 calc R U . . .
C24 C 0.4663(2) 0.47655(19) 0.74812(16) 0.0316(5) Uani 1 1 d . . . . .
C25 C 0.4093(3) 0.5709(2) 0.76624(19) 0.0436(6) Uani 1 1 d . . . . .
H25 H 0.4630 0.6402 0.7706 0.052 Uiso 1 1 calc R U . . .
C26 C 0.2754(3) 0.5647(3) 0.7779(2) 0.0540(8) Uani 1 1 d . . . . .
H26 H 0.2382 0.6297 0.7898 0.065 Uiso 1 1 calc R U . . .
C27 C 0.1954(3) 0.4650(3) 0.7723(2) 0.0518(8) Uani 1 1 d . . . . .
H27 H 0.1034 0.4608 0.7796 0.062 Uiso 1 1 calc R U . . .
C28 C 0.2513(3) 0.3719(3) 0.7562(2) 0.0503(7) Uani 1 1 d . . . . .
H28 H 0.1976 0.3029 0.7531 0.060 Uiso 1 1 calc R U . . .
C29 C 0.3847(3) 0.3777(2) 0.74425(19) 0.0411(6) Uani 1 1 d . . . . .
H29 H 0.4213 0.3123 0.7331 0.049 Uiso 1 1 calc R U . . .
C30 C 0.6956(2) 0.51820(19) 0.82358(17) 0.0346(5) Uani 1 1 d . . . . .
C31 C 0.6495(3) 0.4925(2) 0.90485(19) 0.0461(7) Uani 1 1 d . . . . .
H31 H 0.5617 0.4558 0.9061 0.055 Uiso 1 1 calc R U . . .
C32 C 0.7291(3) 0.5193(3) 0.9852(2) 0.0573(8) Uani 1 1 d . . . . .
H32 H 0.6954 0.5013 1.0405 0.069 Uiso 1 1 calc R U . . .
C33 C 0.8567(3) 0.5718(3) 0.9841(2) 0.0599(9) Uani 1 1 d . . . . .
H33 H 0.9118 0.5892 1.0384 0.072 Uiso 1 1 calc R U . . .
C34 C 0.9037(3) 0.5991(3) 0.9037(2) 0.0587(9) Uani 1 1 d . . . . .
H34 H 0.9914 0.6360 0.9029 0.070 Uiso 1 1 calc R U . . .
C35 C 0.8237(3) 0.5731(2) 0.8236(2) 0.0465(7) Uani 1 1 d . . . . .
H35 H 0.8570 0.5930 0.7688 0.056 Uiso 1 1 calc R U . . .
C36 C -0.0407(3) 0.4639(3) 0.5785(2) 0.0492(7) Uani 1 1 d . . . . .
H36 H -0.0684 0.4392 0.6327 0.059 Uiso 1 1 calc R U . . .
C37 C -0.0485(3) 0.3911(2) 0.4955(2) 0.0489(7) Uani 1 1 d . . . . .
H37 H -0.0821 0.3161 0.4921 0.059 Uiso 1 1 calc R U . . .
C38 C 0.0076(3) 0.5730(3) 0.5830(2) 0.0518(7) Uani 1 1 d . . . . .
H38 H 0.0126 0.6235 0.6403 0.062 Uiso 1 1 calc R U . . .
C50A C 0.6235(7) 0.7938(8) 0.9684(7) 0.106(3) Uiso 0.423(3) 1 d G . P B 1
H50A H 0.7072 0.7777 0.9826 0.127 Uiso 0.423(3) 1 calc R U P B 1
C51A C 0.6121(7) 0.8607(8) 0.9063(6) 0.092(2) Uiso 0.423(3) 1 d G . P B 1
H51A H 0.6881 0.8904 0.8782 0.111 Uiso 0.423(3) 1 calc R U P B 1
C52A C 0.4897(9) 0.8841(6) 0.8855(5) 0.0627(15) Uiso 0.423(3) 1 d G . P B 1
H52A H 0.4819 0.9299 0.8431 0.075 Uiso 0.423(3) 1 calc R U P B 1
C53A C 0.3786(6) 0.8406(7) 0.9266(7) 0.100(3) Uiso 0.423(3) 1 d G . P B 1
H53A H 0.2949 0.8566 0.9124 0.119 Uiso 0.423(3) 1 calc R U P B 1
C54A C 0.3900(8) 0.7737(8) 0.9887(6) 0.109(3) Uiso 0.423(3) 1 d G . P B 1
H54A H 0.3140 0.7440 1.0168 0.131 Uiso 0.423(3) 1 calc R U P B 1
C55A C 0.5124(10) 0.7503(7) 1.0096(6) 0.082(2) Uiso 0.423(3) 1 d G . P B 1
H55A H 0.5202 0.7045 1.0520 0.099 Uiso 0.423(3) 1 calc R U P B 1
C50B C 0.5452(10) 0.8760(7) 0.8769(5) 0.0627(15) Uiso 0.378(3) 1 d G . P C 2
H50B H 0.5788 0.9105 0.8288 0.075 Uiso 0.378(3) 1 calc R U P C 2
C51B C 0.4237(10) 0.8922(8) 0.9120(7) 0.100(3) Uiso 0.378(3) 1 d G . P C 2
H51B H 0.3741 0.9379 0.8879 0.119 Uiso 0.378(3) 1 calc R U P C 2
C52B C 0.3746(7) 0.8416(9) 0.9823(7) 0.109(3) Uiso 0.378(3) 1 d G . P C 2
H52B H 0.2916 0.8527 1.0063 0.131 Uiso 0.378(3) 1 calc R U P C 2
C53B C 0.4472(11) 0.7748(8) 1.0176(6) 0.082(2) Uiso 0.378(3) 1 d G . P C 2
H53B H 0.4137 0.7402 1.0657 0.099 Uiso 0.378(3) 1 calc R U P C 2
C54B C 0.5687(11) 0.7586(8) 0.9825(7) 0.106(3) Uiso 0.378(3) 1 d G . P C 2
H54B H 0.6183 0.7129 1.0066 0.127 Uiso 0.378(3) 1 calc R U P C 2
C55B C 0.6178(7) 0.8092(8) 0.9122(6) 0.092(2) Uiso 0.378(3) 1 d G . P C 2
H55B H 0.7009 0.7981 0.8882 0.111 Uiso 0.378(3) 1 calc R U P C 2
C50C C 0.5845(18) 0.8950(18) 0.8773(13) 0.109(3) Uiso 0.199(3) 1 d G . P D 3
H50C H 0.5951 0.9328 0.8281 0.131 Uiso 0.199(3) 1 calc R U P D 3
C51C C 0.4614(15) 0.8727(17) 0.9132(14) 0.082(2) Uiso 0.199(3) 1 d G . P D 3
H51C H 0.3877 0.8954 0.8887 0.099 Uiso 0.199(3) 1 calc R U P D 3
C52C C 0.4460(13) 0.8173(17) 0.9852(13) 0.106(3) Uiso 0.199(3) 1 d G . P D 3
H52C H 0.3618 0.8021 1.0098 0.127 Uiso 0.199(3) 1 calc R U P D 3
C53C C 0.5537(15) 0.7842(14) 1.0212(11) 0.092(2) Uiso 0.199(3) 1 d G . P D 3
H53C H 0.5432 0.7463 1.0704 0.111 Uiso 0.199(3) 1 calc R U P D 3
C54C C 0.6769(13) 0.8064(13) 0.9852(11) 0.0627(15) Uiso 0.199(3) 1 d G . P D 3
H54C H 0.7506 0.7838 1.0098 0.075 Uiso 0.199(3) 1 calc R U P D 3
C55C C 0.6923(14) 0.8618(16) 0.9132(12) 0.100(3) Uiso 0.199(3) 1 d G . P D 3
H55C H 0.7765 0.8770 0.8886 0.119 Uiso 0.199(3) 1 calc R U P D 3
C60A C -0.0722(11) -0.0962(9) 0.0178(6) 0.123(4) Uani 0.643(6) 1 d D . P E 1
H60A H -0.1200 -0.1623 0.0295 0.148 Uiso 0.643(6) 1 calc R U P E 1
C61A C -0.1318(10) -0.0074(8) 0.0220(5) 0.112(2) Uani 0.643(6) 1 d D . P E 1
H61A H -0.2216 -0.0116 0.0372 0.135 Uiso 0.643(6) 1 calc R U P E 1
C62A C -0.0634(11) 0.0892(9) 0.0046(5) 0.116(3) Uani 0.643(6) 1 d D . P E 1
H62A H -0.1063 0.1507 0.0075 0.139 Uiso 0.643(6) 1 calc R U P E 1
C60B C -0.0039(13) 0.097(2) -0.0243(17) 0.123(4) Uani 0.357(6) 1 d D . P E 2
H60B H -0.0064 0.1646 -0.0419 0.148 Uiso 0.357(6) 1 calc R U P E 2
C61B C -0.0112(11) 0.0915(13) 0.0674(13) 0.112(2) Uani 0.357(6) 1 d D . P E 2
H61B H -0.0190 0.1539 0.1136 0.135 Uiso 0.357(6) 1 calc R U P E 2
C62B C -0.0067(12) -0.0085(13) 0.0890(12) 0.116(3) Uani 0.357(6) 1 d D . P E 2
H62B H -0.0113 -0.0149 0.1517 0.139 Uiso 0.357(6) 1 calc R U P E 2

loop_
_atom_site_aniso_label
_atom_site_aniso_U_11
_atom_site_aniso_U_22
_atom_site_aniso_U_33
_atom_site_aniso_U_23
_atom_site_aniso_U_13
_atom_site_aniso_U_12
Sn1 0.03026(9) 0.02826(9) 0.03532(9) 0.01435(6) -0.00259(6) 0.00618(6)
N1 0.0301(9) 0.0254(9) 0.0318(10) 0.0127(8) -0.0032(7) 0.0061(7)
C1 0.0260(10) 0.0254(10) 0.0302(11) 0.0122(9) -0.0014(8) 0.0043(8)
C2 0.0283(10) 0.0260(10) 0.0284(11) 0.0112(8) -0.0019(8) 0.0040(8)
C3 0.0296(11) 0.0240(10) 0.0304(11) 0.0078(8) -0.0003(9) 0.0058(8)
C4 0.0295(11) 0.0280(11) 0.0332(12) 0.0117(9) -0.0026(9) 0.0077(9)
C5 0.0325(11) 0.0288(11) 0.0282(11) 0.0101(9) -0.0046(9) 0.0061(9)
C6 0.0290(11) 0.0242(10) 0.0302(11) 0.0074(8) -0.0026(8) 0.0049(8)
C7 0.0356(12) 0.0260(10) 0.0264(11) 0.0094(8) -0.0025(9) 0.0050(9)
C8 0.0358(12) 0.0269(11) 0.0329(12) 0.0050(9) -0.0049(9) 0.0079(9)
C9 0.0368(13) 0.0341(12) 0.0414(14) 0.0085(11) -0.0027(10) 0.0064(10)
C10 0.0363(14) 0.0448(15) 0.0618(19) 0.0092(14) 0.0060(13) 0.0042(12)
C11 0.0334(14) 0.0438(16) 0.082(2) 0.0046(15) -0.0078(14) 0.0086(12)
C12 0.0463(16) 0.0522(17) 0.068(2) 0.0105(15) -0.0237(15) 0.0134(14)
C13 0.0463(15) 0.0382(13) 0.0432(14) 0.0118(11) -0.0106(12) 0.0089(11)
C14 0.0379(12) 0.0355(12) 0.0278(11) 0.0096(9) -0.0015(9) 0.0102(10)
C15 0.0569(17) 0.0297(12) 0.0451(15) 0.0135(11) 0.0058(12) 0.0091(11)
C16 0.079(2) 0.0363(15) 0.0537(18) 0.0103(13) 0.0023(16) 0.0196(15)
C17 0.072(2) 0.068(2) 0.0461(17) -0.0013(15) -0.0022(16) 0.0358(19)
C18 0.0441(18) 0.091(3) 0.060(2) -0.0057(19) 0.0075(15) 0.0151(18)
C19 0.0419(15) 0.0539(17) 0.0479(16) -0.0021(14) 0.0019(12) 0.0023(13)
C20A 0.034(4) 0.031(5) 0.050(6) 0.018(4) -0.012(4) 0.011(3)
C21A 0.040(4) 0.087(9) 0.117(10) 0.055(7) 0.002(5) 0.028(5)
C22A 0.069(5) 0.050(4) 0.046(3) 0.030(3) -0.003(3) 0.012(4)
C20B 0.059(10) 0.022(6) 0.029(6) 0.009(5) -0.001(5) 0.013(5)
C21B 0.033(5) 0.041(6) 0.117(12) 0.028(7) -0.022(7) 0.007(4)
C22B 0.107(14) 0.061(8) 0.053(5) 0.026(6) -0.009(7) 0.048(8)
C23 0.0368(12) 0.0259(11) 0.0300(11) 0.0087(9) -0.0042(9) 0.0070(9)
C24 0.0377(12) 0.0321(12) 0.0274(11) 0.0079(9) -0.0022(9) 0.0112(10)
C25 0.0515(16) 0.0386(14) 0.0456(15) 0.0119(12) 0.0039(12) 0.0182(12)
C26 0.0592(19) 0.066(2) 0.0479(17) 0.0169(15) 0.0093(14) 0.0356(16)
C27 0.0387(15) 0.082(2) 0.0411(15) 0.0181(15) 0.0047(12) 0.0213(15)
C28 0.0418(15) 0.0592(18) 0.0478(17) 0.0101(14) -0.0005(12) 0.0036(13)
C29 0.0399(14) 0.0386(14) 0.0461(15) 0.0103(11) 0.0002(11) 0.0084(11)
C30 0.0424(13) 0.0267(11) 0.0342(12) 0.0015(9) -0.0092(10) 0.0106(10)
C31 0.0543(17) 0.0491(16) 0.0366(14) 0.0145(12) -0.0089(12) 0.0071(13)
C32 0.069(2) 0.068(2) 0.0374(15) 0.0108(14) -0.0132(14) 0.0185(17)
C33 0.061(2) 0.067(2) 0.0483(18) -0.0061(15) -0.0216(15) 0.0238(17)
C34 0.0427(17) 0.061(2) 0.062(2) -0.0088(16) -0.0121(14) 0.0074(14)
C35 0.0429(15) 0.0471(16) 0.0438(15) -0.0018(12) -0.0040(12) 0.0052(12)
C36 0.0347(14) 0.0641(19) 0.0538(18) 0.0280(15) 0.0018(12) 0.0028(13)
C37 0.0376(14) 0.0421(15) 0.068(2) 0.0189(14) 0.0008(13) -0.0003(12)
C38 0.0420(16) 0.0580(18) 0.0517(17) 0.0078(14) 0.0017(13) 0.0017(13)
C60A 0.126(10) 0.091(5) 0.154(8) 0.024(5) 0.031(9) 0.022(8)
C61A 0.125(7) 0.092(5) 0.123(7) 0.021(5) 0.021(5) 0.029(5)
C62A 0.129(7) 0.117(7) 0.108(7) 0.011(5) -0.019(5) 0.054(7)
C60B 0.126(10) 0.091(5) 0.154(8) 0.024(5) 0.031(9) 0.022(8)
C61B 0.125(7) 0.092(5) 0.123(7) 0.021(5) 0.021(5) 0.029(5)
C62B 0.129(7) 0.117(7) 0.108(7) 0.011(5) -0.019(5) 0.054(7)

loop_
_atom_type_symbol
_atom_type_description
_atom_type_scat_dispersion_real
_atom_type_scat_dispersion_imag
_atom_type_scat_source
C C 0.0033 0.0016 'International Tables Vol C Tables 4.2.6.8 and 6.1.1.4'
H H 0.0000 0.0000 'International Tables Vol C Tables 4.2.6.8 and 6.1.1.4'
N N 0.0061 0.0033 'International Tables Vol C Tables 4.2.6.8 and 6.1.1.4'
Sn Sn -0.6537 1.4246 'International Tables Vol C Tables 4.2.6.8 and 6.1.1.4'

loop_
_geom_angle_atom_site_label_1
_geom_angle_atom_site_label_2
_geom_angle_atom_site_label_3
_geom_angle
_geom_angle_site_symmetry_1
_geom_angle_site_symmetry_3
N1 Sn1 N1 78.27(7) . 2_666
N1 Sn1 Sn1 39.22(5) . 2_666
N1 Sn1 Sn1 39.06(5) 2_666 2_666
C1 N1 Sn1 130.59(14) . .
C1 N1 Sn1 127.57(15) . 2_666
Sn1 N1 Sn1 101.73(7) . 2_666
N1 C1 C2 120.87(19) . .
N1 C1 C6 120.6(2) . .
C2 C1 C6 118.49(18) . .
C3 C2 C1 119.9(2) . .
C3 C2 C7 121.7(2) . .
C1 C2 C7 118.26(18) . .
C4 C3 C2 121.7(2) . .
C4 C3 H3 119.1 . .
C2 C3 H3 119.1 . .
C5 C4 C3 118.10(19) . .
C5 C4 C20B 122.4(9) . .
C3 C4 C20B 119.1(9) . .
C5 C4 C20A 122.4(7) . .
C3 C4 C20A 119.5(7) . .
C4 C5 C6 122.0(2) . .
C4 C5 H5 119.0 . .
C6 C5 H5 119.0 . .
C5 C6 C1 119.6(2) . .
C5 C6 C23 122.2(2) . .
C1 C6 C23 118.15(18) . .
C14 C7 C2 113.61(18) . .
C14 C7 C8 112.38(19) . .
C2 C7 C8 110.82(19) . .
C14 C7 H7 106.5 . .
C2 C7 H7 106.5 . .
C8 C7 H7 106.5 . .
C9 C8 C13 118.0(2) . .
C9 C8 C7 122.1(2) . .
C13 C8 C7 120.0(2) . .
C8 C9 C10 121.0(2) . .
C8 C9 H9 119.5 . .
C10 C9 H9 119.5 . .
C11 C10 C9 120.6(3) . .
C11 C10 H10 119.7 . .
C9 C10 H10 119.7 . .
C10 C11 C12 119.2(3) . .
C10 C11 H11 120.4 . .
C12 C11 H11 120.4 . .
C11 C12 C13 120.6(3) . .
C11 C12 H12 119.7 . .
C13 C12 H12 119.7 . .
C12 C13 C8 120.6(3) . .
C12 C13 H13 119.7 . .
C8 C13 H13 119.7 . .
C19 C14 C15 117.3(3) . .
C19 C14 C7 119.5(2) . .
C15 C14 C7 123.2(2) . .
C16 C15 C14 121.2(3) . .
C16 C15 H15 119.4 . .
C14 C15 H15 119.4 . .
C17 C16 C15 120.8(3) . .
C17 C16 H16 119.6 . .
C15 C16 H16 119.6 . .
C16 C17 C18 119.2(3) . .
C16 C17 H17 120.4 . .
C18 C17 H17 120.4 . .
C17 C18 C19 120.4(3) . .
C17 C18 H18 119.8 . .
C19 C18 H18 119.8 . .
C18 C19 C14 121.2(3) . .
C18 C19 H19 119.4 . .
C14 C19 H19 119.4 . .
C22A C20A C21A 111.6(8) . .
C22A C20A C4 112.4(10) . .
C21A C20A C4 106.5(13) . .
C22A C20A H20A 108.7 . .
C21A C20A H20A 108.7 . .
C4 C20A H20A 108.7 . .
C20A C21A H21A 109.5 . .
C20A C21A H21B 109.5 . .
H21A C21A H21B 109.5 . .
C20A C21A H21C 109.5 . .
H21A C21A H21C 109.5 . .
H21B C21A H21C 109.5 . .
C20A C22A H22A 109.5 . .
C20A C22A H22B 109.5 . .
H22A C22A H22B 109.5 . .
C20A C22A H22C 109.5 . .
H22A C22A H22C 109.5 . .
H22B C22A H22C 109.5 . .
C4 C20B C21B 113.5(17) . .
C4 C20B C22B 115.7(16) . .
C21B C20B C22B 111.4(13) . .
C4 C20B H20B 105.0 . .
C21B C20B H20B 105.0 . .
C22B C20B H20B 105.0 . .
C20B C21B H21D 109.5 . .
C20B C21B H21E 109.5 . .
H21D C21B H21E 109.5 . .
C20B C21B H21F 109.5 . .
H21D C21B H21F 109.5 . .
H21E C21B H21F 109.5 . .
C20B C22B H22D 109.5 . .
C20B C22B H22E 109.5 . .
H22D C22B H22E 109.5 . .
C20B C22B H22F 109.5 . .
H22D C22B H22F 109.5 . .
H22E C22B H22F 109.5 . .
C6 C23 C30 112.67(18) . .
C6 C23 C24 110.94(19) . .
C30 C23 C24 112.7(2) . .
C6 C23 H23 106.7 . .
C30 C23 H23 106.7 . .
C24 C23 H23 106.7 . .
C29 C24 C25 117.6(2) . .
C29 C24 C23 122.2(2) . .
C25 C24 C23 120.2(2) . .
C26 C25 C24 120.8(3) . .
C26 C25 H25 119.6 . .
C24 C25 H25 119.6 . .
C27 C26 C25 120.7(3) . .
C27 C26 H26 119.7 . .
C25 C26 H26 119.7 . .
C28 C27 C26 118.8(3) . .
C28 C27 H27 120.6 . .
C26 C27 H27 120.6 . .
C27 C28 C29 120.7(3) . .
C27 C28 H28 119.7 . .
C29 C28 H28 119.7 . .
C28 C29 C24 121.5(3) . .
C28 C29 H29 119.3 . .
C24 C29 H29 119.3 . .
C31 C30 C35 118.4(2) . .
C31 C30 C23 122.6(2) . .
C35 C30 C23 119.0(2) . .
C30 C31 C32 121.3(3) . .
C30 C31 H31 119.4 . .
C32 C31 H31 119.4 . .
C33 C32 C31 119.9(3) . .
C33 C32 H32 120.0 . .
C31 C32 H32 120.0 . .
C32 C33 C34 119.5(3) . .
C32 C33 H33 120.3 . .
C34 C33 H33 120.3 . .
C33 C34 C35 120.6(3) . .
C33 C34 H34 119.7 . .
C35 C34 H34 119.7 . .
C30 C35 C34 120.3(3) . .
C30 C35 H35 119.8 . .
C34 C35 H35 119.8 . .
C37 C36 C38 119.8(3) . .
C37 C36 H36 120.1 . .
C38 C36 H36 120.1 . .
C36 C37 C38 120.0(3) . 2_566
C36 C37 H37 120.0 . .
C38 C37 H37 120.0 2_566 .
C37 C38 C36 120.2(3) 2_566 .
C37 C38 H38 119.9 2_566 .
C36 C38 H38 119.9 . .
C51A C50A C55A 120.0 . .
C51A C50A H50A 120.0 . .
C55A C50A H50A 120.0 . .
C50A C51A C52A 120.0 . .
C50A C51A H51A 120.0 . .
C52A C51A H51A 120.0 . .
C53A C52A C51A 120.0 . .
C53A C52A H52A 120.0 . .
C51A C52A H52A 120.0 . .
C54A C53A C52A 120.0 . .
C54A C53A H53A 120.0 . .
C52A C53A H53A 120.0 . .
C53A C54A C55A 120.0 . .
C53A C54A H54A 120.0 . .
C55A C54A H54A 120.0 . .
C54A C55A C50A 120.0 . .
C54A C55A H55A 120.0 . .
C50A C55A H55A 120.0 . .
C51B C50B C55B 120.0 . .
C51B C50B H50B 120.0 . .
C55B C50B H50B 120.0 . .
C52B C51B C50B 120.0 . .
C52B C51B H51B 120.0 . .
C50B C51B H51B 120.0 . .
C51B C52B C53B 120.0 . .
C51B C52B H52B 120.0 . .
C53B C52B H52B 120.0 . .
C54B C53B C52B 120.0 . .
C54B C53B H53B 120.0 . .
C52B C53B H53B 120.0 . .
C53B C54B C55B 120.0 . .
C53B C54B H54B 120.0 . .
C55B C54B H54B 120.0 . .
C54B C55B C50B 120.0 . .
C54B C55B H55B 120.0 . .
C50B C55B H55B 120.0 . .
C51C C50C C55C 120.0 . .
C51C C50C H50C 120.0 . .
C55C C50C H50C 120.0 . .
C50C C51C C52C 120.0 . .
C50C C51C H51C 120.0 . .
C52C C51C H51C 120.0 . .
C53C C52C C51C 120.0 . .
C53C C52C H52C 120.0 . .
C51C C52C H52C 120.0 . .
C52C C53C C54C 120.0 . .
C52C C53C H53C 120.0 . .
C54C C53C H53C 120.0 . .
C55C C54C C53C 120.0 . .
C55C C54C H54C 120.0 . .
C53C C54C H54C 120.0 . .
C54C C55C C50C 120.0 . .
C54C C55C H55C 120.0 . .
C50C C55C H55C 120.0 . .
C61A C60A C62A 119.3(10) . 2
C61A C60A H60A 120.3 . .
C62A C60A H60A 120.3 2 .
C60A C61A C62A 120.9(9) . .
C60A C61A H61A 119.6 . .
C62A C61A H61A 119.6 . .
C61A C62A C60A 119.8(10) . 2
C61A C62A H62A 120.1 . .
C60A C62A H62A 120.1 2 .
C62B C60B C61B 121(2) 2 .
C62B C60B H60B 119.5 2 .
C61B C60B H60B 119.5 . .
C62B C61B C60B 117.0(18) . .
C62B C61B H61B 121.5 . .
C60B C61B H61B 121.5 . .
C60B C62B C61B 121.9(17) 2 .
C60B C62B H62B 119.0 2 .
C61B C62B H62B 119.0 . .

loop_
_geom_bond_atom_site_label_1
_geom_bond_atom_site_label_2
_geom_bond_distance
_geom_bond_site_symmetry_2
Sn1 N1 2.0788(18) .
Sn1 N1 2.0859(18) 2_666
Sn1 Sn1 3.2304(4) 2_666
N1 C1 1.401(3) .
N1 Sn1 2.0859(18) 2_666
C1 C2 1.408(3) .
C1 C6 1.416(3) .
C2 C3 1.395(3) .
C2 C7 1.521(3) .
C3 C4 1.391(3) .
C3 H3 0.9500 .
C4 C5 1.385(3) .
C4 C20B 1.48(3) .
C4 C20A 1.557(18) .
C5 C6 1.395(3) .
C5 H5 0.9500 .
C6 C23 1.522(3) .
C7 C14 1.515(3) .
C7 C8 1.525(3) .
C7 H7 1.0000 .
C8 C9 1.383(4) .
C8 C13 1.398(3) .
C9 C10 1.383(4) .
C9 H9 0.9500 .
C10 C11 1.374(4) .
C10 H10 0.9500 .
C11 C12 1.377(5) .
C11 H11 0.9500 .
C12 C13 1.383(4) .
C12 H12 0.9500 .
C13 H13 0.9500 .
C14 C19 1.392(4) .
C14 C15 1.393(4) .
C15 C16 1.382(4) .
C15 H15 0.9500 .
C16 C17 1.369(5) .
C16 H16 0.9500 .
C17 C18 1.380(5) .
C17 H17 0.9500 .
C18 C19 1.385(5) .
C18 H18 0.9500 .
C19 H19 0.9500 .
C20A C22A 1.514(10) .
C20A C21A 1.522(11) .
C20A H20A 1.0000 .
C21A H21A 0.9800 .
C21A H21B 0.9800 .
C21A H21C 0.9800 .
C22A H22A 0.9800 .
C22A H22B 0.9800 .
C22A H22C 0.9800 .
C20B C21B 1.518(13) .
C20B C22B 1.520(13) .
C20B H20B 1.0000 .
C21B H21D 0.9800 .
C21B H21E 0.9800 .
C21B H21F 0.9800 .
C22B H22D 0.9800 .
C22B H22E 0.9800 .
C22B H22F 0.9800 .
C23 C30 1.524(3) .
C23 C24 1.528(3) .
C23 H23 1.0000 .
C24 C29 1.383(4) .
C24 C25 1.396(3) .
C25 C26 1.383(4) .
C25 H25 0.9500 .
C26 C27 1.381(5) .
C26 H26 0.9500 .
C27 C28 1.375(5) .
C27 H27 0.9500 .
C28 C29 1.380(4) .
C28 H28 0.9500 .
C29 H29 0.9500 .
C30 C31 1.380(4) .
C30 C35 1.390(4) .
C31 C32 1.394(4) .
C31 H31 0.9500 .
C32 C33 1.377(5) .
C32 H32 0.9500 .
C33 C34 1.378(5) .
C33 H33 0.9500 .
C34 C35 1.394(4) .
C34 H34 0.9500 .
C35 H35 0.9500 .
C36 C37 1.375(5) .
C36 C38 1.381(4) .
C36 H36 0.9500 .
C37 C38 1.379(4) 2_566
C37 H37 0.9500 .
C38 C37 1.379(4) 2_566
C38 H38 0.9500 .
C50A C51A 1.3900 .
C50A C55A 1.3900 .
C50A H50A 0.9500 .
C51A C52A 1.3900 .
C51A H51A 0.9500 .
C52A C53A 1.3900 .
C52A H52A 0.9500 .
C53A C54A 1.3900 .
C53A H53A 0.9500 .
C54A C55A 1.3900 .
C54A H54A 0.9500 .
C55A H55A 0.9500 .
C50B C51B 1.3900 .
C50B C55B 1.3900 .
C50B H50B 0.9500 .
C51B C52B 1.3900 .
C51B H51B 0.9500 .
C52B C53B 1.3900 .
C52B H52B 0.9500 .
C53B C54B 1.3900 .
C53B H53B 0.9500 .
C54B C55B 1.3900 .
C54B H54B 0.9500 .
C55B H55B 0.9500 .
C50C C51C 1.3900 .
C50C C55C 1.3900 .
C50C H50C 0.9500 .
C51C C52C 1.3900 .
C51C H51C 0.9500 .
C52C C53C 1.3900 .
C52C H52C 0.9500 .
C53C C54C 1.3900 .
C53C H53C 0.9500 .
C54C C55C 1.3900 .
C54C H54C 0.9500 .
C55C H55C 0.9500 .
C60A C61A 1.358(13) .
C60A C62A 1.432(15) 2
C60A H60A 0.9500 .
C61A C62A 1.386(12) .
C61A H61A 0.9500 .
C62A C60A 1.432(15) 2
C62A H62A 0.9500 .
C60B C62B 1.34(3) 2
C60B C61B 1.38(2) .
C60B H60B 0.9500 .
C61B C62B 1.378(16) .
C61B H61B 0.9500 .
C62B C60B 1.34(3) 2
C62B H62B 0.9500 .

loop_
_geom_torsion_atom_site_label_1
_geom_torsion_atom_site_label_2
_geom_torsion_atom_site_label_3
_geom_torsion_atom_site_label_4
_geom_torsion
_geom_torsion_site_symmetry_1
_geom_torsion_site_symmetry_2
_geom_torsion_site_symmetry_3
_geom_torsion_site_symmetry_4
Sn1 N1 C1 C2 88.6(3) . . . .
Sn1 N1 C1 C2 -86.8(2) 2_666 . . .
Sn1 N1 C1 C6 -90.8(2) . . . .
Sn1 N1 C1 C6 93.8(2) 2_666 . . .
N1 C1 C2 C3 177.0(2) . . . .
C6 C1 C2 C3 -3.6(3) . . . .
N1 C1 C2 C7 -6.6(3) . . . .
C6 C1 C2 C7 172.7(2) . . . .
C1 C2 C3 C4 0.8(3) . . . .
C7 C2 C3 C4 -175.4(2) . . . .
C2 C3 C4 C5 2.1(3) . . . .
C2 C3 C4 C20B -171.1(12) . . . .
C2 C3 C4 C20A -178.2(7) . . . .
C3 C4 C5 C6 -2.2(3) . . . .
C20B C4 C5 C6 170.7(11) . . . .
C20A C4 C5 C6 178.1(7) . . . .
C4 C5 C6 C1 -0.6(3) . . . .
C4 C5 C6 C23 176.4(2) . . . .
N1 C1 C6 C5 -177.1(2) . . . .
C2 C1 C6 C5 3.5(3) . . . .
N1 C1 C6 C23 5.7(3) . . . .
C2 C1 C6 C23 -173.6(2) . . . .
C3 C2 C7 C14 -22.1(3) . . . .
C1 C2 C7 C14 161.7(2) . . . .
C3 C2 C7 C8 105.6(2) . . . .
C1 C2 C7 C8 -70.7(3) . . . .
C14 C7 C8 C9 98.8(3) . . . .
C2 C7 C8 C9 -29.5(3) . . . .
C14 C7 C8 C13 -80.1(3) . . . .
C2 C7 C8 C13 151.6(2) . . . .
C13 C8 C9 C10 -0.5(4) . . . .
C7 C8 C9 C10 -179.4(2) . . . .
C8 C9 C10 C11 0.1(4) . . . .
C9 C10 C11 C12 0.6(5) . . . .
C10 C11 C12 C13 -1.1(5) . . . .
C11 C12 C13 C8 0.7(5) . . . .
C9 C8 C13 C12 0.1(4) . . . .
C7 C8 C13 C12 179.0(2) . . . .
C2 C7 C14 C19 -79.5(3) . . . .
C8 C7 C14 C19 153.6(2) . . . .
C2 C7 C14 C15 100.8(3) . . . .
C8 C7 C14 C15 -26.0(3) . . . .
C19 C14 C15 C16 -0.1(4) . . . .
C7 C14 C15 C16 179.6(2) . . . .
C14 C15 C16 C17 0.9(5) . . . .
C15 C16 C17 C18 -0.8(5) . . . .
C16 C17 C18 C19 0.0(5) . . . .
C17 C18 C19 C14 0.8(5) . . . .
C15 C14 C19 C18 -0.7(4) . . . .
C7 C14 C19 C18 179.6(3) . . . .
C5 C4 C20A C22A 41.1(15) . . . .
C3 C4 C20A C22A -138.6(10) . . . .
C20B C4 C20A C22A 133(15) . . . .
C5 C4 C20A C21A -81.5(11) . . . .
C3 C4 C20A C21A 98.9(13) . . . .
C20B C4 C20A C21A 10(13) . . . .
C5 C4 C20B C21B -105.4(14) . . . .
C3 C4 C20B C21B 68(2) . . . .
C20A C4 C20B C21B 162(15) . . . .
C5 C4 C20B C22B 25(2) . . . .
C3 C4 C20B C22B -161.9(15) . . . .
C20A C4 C20B C22B -67(13) . . . .
C5 C6 C23 C30 20.3(3) . . . .
C1 C6 C23 C30 -162.6(2) . . . .
C5 C6 C23 C24 -107.0(2) . . . .
C1 C6 C23 C24 70.0(3) . . . .
C6 C23 C24 C29 26.6(3) . . . .
C30 C23 C24 C29 -100.7(3) . . . .
C6 C23 C24 C25 -153.4(2) . . . .
C30 C23 C24 C25 79.2(3) . . . .
C29 C24 C25 C26 -1.3(4) . . . .
C23 C24 C25 C26 178.7(2) . . . .
C24 C25 C26 C27 0.4(4) . . . .
C25 C26 C27 C28 0.8(5) . . . .
C26 C27 C28 C29 -1.0(5) . . . .
C27 C28 C29 C24 0.0(4) . . . .
C25 C24 C29 C28 1.1(4) . . . .
C23 C24 C29 C28 -178.9(2) . . . .
C6 C23 C30 C31 -96.4(3) . . . .
C24 C23 C30 C31 30.0(3) . . . .
C6 C23 C30 C35 80.9(3) . . . .
C24 C23 C30 C35 -152.7(2) . . . .
C35 C30 C31 C32 -0.8(4) . . . .
C23 C30 C31 C32 176.5(3) . . . .
C30 C31 C32 C33 -0.4(5) . . . .
C31 C32 C33 C34 1.1(5) . . . .
C32 C33 C34 C35 -0.6(5) . . . .
C31 C30 C35 C34 1.3(4) . . . .
C23 C30 C35 C34 -176.1(3) . . . .
C33 C34 C35 C30 -0.6(5) . . . .
C38 C36 C37 C38 0.3(5) . . . 2_566
C37 C36 C38 C37 -0.3(5) . . . 2_566
C55A C50A C51A C52A 0.0 . . . .
C50A C51A C52A C53A 0.0 . . . .
C51A C52A C53A C54A 0.0 . . . .
C52A C53A C54A C55A 0.0 . . . .
C53A C54A C55A C50A 0.0 . . . .
C51A C50A C55A C54A 0.0 . . . .
C55B C50B C51B C52B 0.0 . . . .
C50B C51B C52B C53B 0.0 . . . .
C51B C52B C53B C54B 0.0 . . . .
C52B C53B C54B C55B 0.0 . . . .
C53B C54B C55B C50B 0.0 . . . .
C51B C50B C55B C54B 0.0 . . . .
C55C C50C C51C C52C 0.0 . . . .
C50C C51C C52C C53C 0.0 . . . .
C51C C52C C53C C54C 0.0 . . . .
C52C C53C C54C C55C 0.0 . . . .
C53C C54C C55C C50C 0.0 . . . .
C51C C50C C55C C54C 0.0 . . . .
C62A C60A C61A C62A 0.3(8) 2 . . .
C60A C61A C62A C60A -0.3(8) . . . 2
C62B C60B C61B C62B 0.2(12) 2 . . .
C60B C61B C62B C60B -0.2(12) . . . 2
